data_2219422
loop_
_publ_author_name
'Nikolova, Rosica Petrova'
'Kolev, Tsonko'
'Statkova-Abeghe, Stela M.'
'Shivachev, Boris Lubomirov'

_publ_section_title
;(+-)-Ethyl
 6,7-dimethoxy-1-(1<i>H</i>-pyrrol-2-yl)-1,2,3,4-tetrahydroisoquinoline-2-carboxylate
;
_journal_coeditor_code PV2093
_journal_issue 9
_journal_name_full 'Acta Crystallographica Section E'
_journal_page_first o1796
_journal_paper_doi 10.1107/S1600536808026020
_journal_volume 64
_journal_year 2008
_chemical_formula_iupac 'C18 H22 N2 O4'
_chemical_formula_moiety 'C18 H22 N2 O4'
_chemical_formula_sum 'C18 H22 N2 O4'
_chemical_formula_weight 330.38
_chemical_name_common none
_chemical_name_systematic
;
(+-)-Ethyl
6,7-dimethoxy-1-(1<i>H</i>-pyrrol-2-yl)-1,2,3,4-tetrahydroisoquinoline-
2-carboxylate
;
_space_group_IT_number 14
_symmetry_cell_setting monoclinic
_symmetry_space_group_name_Hall '-P 2ybc'
_symmetry_space_group_name_H-M 'P 1 21/c 1'
_atom_sites_solution_hydrogens geom
_atom_sites_solution_primary direct
_atom_sites_solution_secondary difmap
_audit_creation_method SHELXL-97
_cell_angle_alpha 90.00
_cell_angle_beta 95.260(13)
_cell_angle_gamma 90.00
_cell_formula_units_Z 4
_cell_length_a 8.403(3)
_cell_length_b 17.046(3)
_cell_length_c 11.6486(13)
_cell_measurement_reflns_used 22
_cell_measurement_temperature 290(2)
_cell_measurement_theta_max 18.80
_cell_measurement_theta_min 18.28
_cell_volume 1661.5(7)
_computing_cell_refinement 'CAD-4 EXPRESS (Enraf--Nonius, 1994)'
_computing_data_collection 'CAD-4 EXPRESS (Enraf--Nonius, 1994)'
_computing_data_reduction 'XCAD4 (Harms & Wocadlo, 1995)'
_computing_molecular_graphics 'ORTEP-3 for Windows (Farrugia, 1997) and Mercury (Bruno <i>et al.</i>,  2002)'
_computing_publication_material 'WinGX (Farrugia, 1999)'
_computing_structure_refinement 'SHELXL97 (Sheldrick, 2008)'
_computing_structure_solution 'SHELXS97 (Sheldrick, 2008)'
_diffrn_ambient_temperature 290(2)
_diffrn_measured_fraction_theta_full 0.999
_diffrn_measured_fraction_theta_max 0.999
_diffrn_measurement_device '\k-geometry diffractometer'
_diffrn_measurement_device_type 'Enraf--Nonius CAD-4'
_diffrn_measurement_method 'Nonprofiled \w/2\q'
_diffrn_radiation_monochromator graphite
_diffrn_radiation_source 'fine-focus sealed tube'
_diffrn_radiation_type MoK\a
_diffrn_radiation_wavelength 0.71073
_diffrn_reflns_av_R_equivalents 0.1102
_diffrn_reflns_av_sigmaI/netI 0.1076
_diffrn_reflns_limit_h_max 10
_diffrn_reflns_limit_h_min 0
_diffrn_reflns_limit_k_max 20
_diffrn_reflns_limit_k_min -20
_diffrn_reflns_limit_l_max 14
_diffrn_reflns_limit_l_min -14
_diffrn_reflns_number 6852
_diffrn_reflns_theta_full 25.97
_diffrn_reflns_theta_max 25.97
_diffrn_reflns_theta_min 2.12
_diffrn_standards_decay_% -1
_diffrn_standards_interval_time 120
_diffrn_standards_number 3
_exptl_absorpt_coefficient_mu 0.094
_exptl_absorpt_correction_type none
_exptl_crystal_colour colorless
_exptl_crystal_density_diffrn 1.321
_exptl_crystal_density_method 'not measured'
_exptl_crystal_description Prism
_exptl_crystal_F_000 704
_exptl_crystal_size_max 0.32
_exptl_crystal_size_mid 0.32
_exptl_crystal_size_min 0.30
_refine_diff_density_max 0.213
_refine_diff_density_min -0.204
_refine_ls_extinction_coef 0.0075(10)
_refine_ls_extinction_expression Fc^*^=kFc[1+0.001xFc^2^\l^3^/sin(2\q)]^-1/4^
_refine_ls_extinction_method 'SHELXL97 (Sheldrick, 2008)'
_refine_ls_goodness_of_fit_ref 1.071
_refine_ls_hydrogen_treatment constr
_refine_ls_matrix_type full
_refine_ls_number_parameters 218
_refine_ls_number_reflns 3263
_refine_ls_number_restraints 0
_refine_ls_restrained_S_all 1.071
_refine_ls_R_factor_all 0.1505
_refine_ls_R_factor_gt 0.0645
_refine_ls_shift/su_max 0.000
_refine_ls_shift/su_mean 0.000
_refine_ls_structure_factor_coef Fsqd
_refine_ls_weighting_details 'calc w=1/[\s^2^(Fo^2^)+(0.0293P)^2^+2.0348P] where P=(Fo^2^+2Fc^2^)/3'
_refine_ls_weighting_scheme calc
_refine_ls_wR_factor_gt 0.1273
_refine_ls_wR_factor_ref 0.1563
_reflns_number_gt 1828
_reflns_number_total 3263
_reflns_threshold_expression I>2\s(I)
_cod_data_source_file pv2093.cif
_cod_data_source_block I
_cod_original_sg_symbol_H-M 'P 21/c'
_cod_database_code 2219422
_cod_database_fobs_code 2219422

loop_
_symmetry_equiv_pos_as_xyz
'x, y, z'
'-x, y+1/2, -z+1/2'
'-x, -y, -z'
'x, -y-1/2, z-1/2'

loop_
_atom_site_type_symbol
_atom_site_label
_atom_site_fract_x
_atom_site_fract_y
_atom_site_fract_z
_atom_site_U_iso_or_equiv
_atom_site_adp_type
_atom_site_calc_flag
_atom_site_refinement_flags
_atom_site_occupancy
O O1 0.2084(3) 0.63581(14) 0.3413(2) 0.0474(7) Uani d . 1
O O2 0.3254(3) 0.65266(14) 0.1467(2) 0.0443(7) Uani d . 1
O O3 0.2237(3) 0.20530(14) 0.1157(2) 0.0476(7) Uani d . 1
O O4 0.2206(3) 0.23765(16) 0.3033(2) 0.0573(8) Uani d . 1
N N1 0.0630(3) 0.30217(16) 0.1633(2) 0.0336(7) Uani d . 1
C C2 0.2399(4) 0.5223(2) 0.0832(3) 0.0339(8) Uani d . 1
H H2 0.2815 0.5290 0.0126 0.041 Uiso calc R 1
C C19 -0.1547(4) 0.37433(19) 0.2412(3) 0.0339(8) Uani d . 1
C C6 0.1037(4) 0.44139(19) 0.2113(3) 0.0329(8) Uani d . 1
C C3 0.2542(4) 0.58174(19) 0.1623(3) 0.0337(8) Uani d . 1
C C13 -0.2492(4) 0.4391(2) 0.2366(3) 0.0415(9) Uani d . 1
H H13 -0.2154 0.4906 0.2277 0.050 Uiso calc R 1
C C7 0.0237(4) 0.36515(18) 0.2422(3) 0.0347(8) Uani d . 1
H H7 0.0659 0.3503 0.3204 0.042 Uiso calc R 1
C C9 0.1515(4) 0.3882(2) 0.0146(3) 0.0408(9) Uani d . 1
H H9A 0.2564 0.3657 0.0085 0.049 Uiso calc R 1
H H9B 0.1157 0.4115 -0.0593 0.049 Uiso calc R 1
C C5 0.1184(4) 0.5026(2) 0.2922(3) 0.0352(8) Uani d . 1
H H5 0.0780 0.4956 0.3632 0.042 Uiso calc R 1
N N3 -0.2512(3) 0.31109(17) 0.2555(2) 0.0418(8) Uani d . 1
H H3 -0.2197 0.2631 0.2616 0.050 Uiso calc R 1
C C10 0.1731(4) 0.2482(2) 0.2028(3) 0.0395(9) Uani d . 1
C C4 0.1907(4) 0.5724(2) 0.2694(3) 0.0349(8) Uani d . 1
C C18 0.4219(5) 0.6587(2) 0.0526(3) 0.0555(11) Uani d . 1
H H18A 0.4648 0.7109 0.0499 0.083 Uiso calc R 1
H H18B 0.3580 0.6479 -0.0182 0.083 Uiso calc R 1
H H18C 0.5080 0.6216 0.0626 0.083 Uiso calc R 1
C C1 0.1642(4) 0.45151(19) 0.1057(3) 0.0323(8) Uani d . 1
C C15 -0.4056(5) 0.3361(2) 0.2588(3) 0.0498(10) Uani d . 1
H H15 -0.4936 0.3042 0.2672 0.060 Uiso calc R 1
C C8 0.0366(4) 0.3237(2) 0.0414(3) 0.0356(8) Uani d . 1
H H8A -0.0725 0.3415 0.0240 0.043 Uiso calc R 1
H H8B 0.0529 0.2782 -0.0061 0.043 Uiso calc R 1
C C17 0.1649(5) 0.6268(2) 0.4555(3) 0.0527(11) Uani d . 1
H H17A 0.1816 0.6754 0.4965 0.079 Uiso calc R 1
H H17B 0.2294 0.5865 0.4941 0.079 Uiso calc R 1
H H17C 0.0543 0.6123 0.4532 0.079 Uiso calc R 1
C C14 -0.4078(5) 0.4148(2) 0.2476(3) 0.0491(10) Uani d . 1
H H14 -0.4971 0.4471 0.2471 0.059 Uiso calc R 1
C C11 0.3387(6) 0.1452(3) 0.1464(4) 0.0675(14) Uani d . 1
H H11A 0.2972 0.1094 0.2010 0.081 Uiso calc R 1
H H11B 0.4361 0.1685 0.1824 0.081 Uiso calc R 1
C C12 0.3725(6) 0.1029(3) 0.0433(4) 0.0812(16) Uani d . 1
H H12A 0.4508 0.0630 0.0633 0.122 Uiso calc R 1
H H12B 0.4129 0.1387 -0.0106 0.122 Uiso calc R 1
H H12C 0.2761 0.0790 0.0090 0.122 Uiso calc R 1

loop_
_atom_site_aniso_label
_atom_site_aniso_U_11
_atom_site_aniso_U_22
_atom_site_aniso_U_33
_atom_site_aniso_U_12
_atom_site_aniso_U_13
_atom_site_aniso_U_23
O1 0.0666(18) 0.0391(15) 0.0374(14) -0.0089(13) 0.0099(13) -0.0089(12)
O2 0.0514(15) 0.0414(15) 0.0412(14) -0.0117(12) 0.0110(12) -0.0012(12)
O3 0.0551(17) 0.0418(15) 0.0455(15) 0.0201(13) 0.0028(13) -0.0023(13)
O4 0.073(2) 0.0578(18) 0.0403(16) 0.0254(15) 0.0029(14) 0.0079(14)
N1 0.0403(17) 0.0308(16) 0.0298(14) 0.0073(14) 0.0035(13) 0.0008(13)
C2 0.0360(19) 0.039(2) 0.0275(17) 0.0023(16) 0.0060(15) 0.0038(15)
C19 0.043(2) 0.0306(19) 0.0297(18) -0.0011(16) 0.0094(16) 0.0005(15)
C6 0.0326(19) 0.0323(19) 0.0339(18) 0.0051(15) 0.0040(16) -0.0011(15)
C3 0.0330(19) 0.0326(19) 0.0351(19) -0.0019(15) 0.0009(16) 0.0030(16)
C13 0.046(2) 0.037(2) 0.043(2) 0.0064(18) 0.0088(18) 0.0034(17)
C7 0.044(2) 0.0297(18) 0.0317(18) 0.0025(16) 0.0092(16) 0.0011(15)
C9 0.047(2) 0.042(2) 0.0335(19) 0.0006(18) 0.0074(18) -0.0034(17)
C5 0.037(2) 0.041(2) 0.0289(17) 0.0009(17) 0.0065(15) 0.0007(17)
N3 0.0453(19) 0.0350(17) 0.0460(18) -0.0009(15) 0.0084(15) 0.0054(15)
C10 0.043(2) 0.037(2) 0.039(2) 0.0001(18) 0.0094(18) 0.0029(17)
C4 0.041(2) 0.0339(19) 0.0297(18) 0.0008(16) 0.0014(16) -0.0043(16)
C18 0.053(3) 0.064(3) 0.052(2) -0.016(2) 0.016(2) 0.000(2)
C1 0.0322(19) 0.0352(19) 0.0299(17) 0.0062(15) 0.0043(15) 0.0019(15)
C15 0.041(2) 0.060(3) 0.050(2) -0.009(2) 0.0124(19) -0.001(2)
C8 0.041(2) 0.0345(19) 0.0306(18) 0.0032(16) -0.0010(15) -0.0055(16)
C17 0.067(3) 0.054(3) 0.038(2) -0.003(2) 0.009(2) -0.011(2)
C14 0.044(2) 0.057(3) 0.047(2) 0.013(2) 0.009(2) 0.000(2)
C11 0.077(3) 0.052(3) 0.073(3) 0.030(2) 0.006(3) -0.004(2)
C12 0.083(4) 0.076(3) 0.084(4) 0.035(3) 0.004(3) -0.023(3)

loop_
_atom_type_symbol
_atom_type_description
_atom_type_scat_dispersion_real
_atom_type_scat_dispersion_imag
_atom_type_scat_source
C C 0.0033 0.0016 'International Tables Vol C Tables 4.2.6.8 and 6.1.1.4'
H H 0.0000 0.0000 'International Tables Vol C Tables 4.2.6.8 and 6.1.1.4'
N N 0.0061 0.0033 'International Tables Vol C Tables 4.2.6.8 and 6.1.1.4'
O O 0.0106 0.0060 'International Tables Vol C Tables 4.2.6.8 and 6.1.1.4'

loop_
_geom_angle_atom_site_label_1
_geom_angle_atom_site_label_2
_geom_angle_atom_site_label_3
_geom_angle
C4 O1 C17 117.8(3)
C3 O2 C18 116.9(3)
C10 O3 C11 116.9(3)
C10 N1 C8 122.5(3)
C10 N1 C7 118.0(3)
C8 N1 C7 113.6(3)
C3 C2 C1 121.8(3)
C3 C2 H2 119.1
C1 C2 H2 119.1
C13 C19 N3 107.1(3)
C13 C19 C7 131.5(3)
N3 C19 C7 121.2(3)
C1 C6 C5 119.2(3)
C1 C6 C7 121.5(3)
C5 C6 C7 119.3(3)
O2 C3 C2 125.3(3)
O2 C3 C4 115.0(3)
C2 C3 C4 119.7(3)
C19 C13 C14 108.1(3)
C19 C13 H13 125.9
C14 C13 H13 125.9
N1 C7 C19 110.6(3)
N1 C7 C6 110.3(2)
C19 C7 C6 111.7(3)
N1 C7 H7 108.0
C19 C7 H7 108.0
C6 C7 H7 108.0
C1 C9 C8 112.3(3)
C1 C9 H9A 109.1
C8 C9 H9A 109.1
C1 C9 H9B 109.1
C8 C9 H9B 109.1
H9A C9 H9B 107.9
C4 C5 C6 121.8(3)
C4 C5 H5 119.1
C6 C5 H5 119.1
C19 N3 C15 109.4(3)
C19 N3 H3 125.3
C15 N3 H3 125.3
O4 C10 O3 123.1(3)
O4 C10 N1 125.5(3)
O3 C10 N1 111.4(3)
O1 C4 C5 126.3(3)
O1 C4 C3 115.1(3)
C5 C4 C3 118.6(3)
O2 C18 H18A 109.5
O2 C18 H18B 109.5
H18A C18 H18B 109.5
O2 C18 H18C 109.5
H18A C18 H18C 109.5
H18B C18 H18C 109.5
C6 C1 C2 118.9(3)
C6 C1 C9 121.8(3)
C2 C1 C9 119.3(3)
C14 C15 N3 108.2(3)
C14 C15 H15 125.9
N3 C15 H15 125.9
N1 C8 C9 109.8(3)
N1 C8 H8A 109.7
C9 C8 H8A 109.7
N1 C8 H8B 109.7
C9 C8 H8B 109.7
H8A C8 H8B 108.2
O1 C17 H17A 109.5
O1 C17 H17B 109.5
H17A C17 H17B 109.5
O1 C17 H17C 109.5
H17A C17 H17C 109.5
H17B C17 H17C 109.5
C15 C14 C13 107.2(3)
C15 C14 H14 126.4
C13 C14 H14 126.4
O3 C11 C12 109.2(4)
O3 C11 H11A 109.8
C12 C11 H11A 109.8
O3 C11 H11B 109.8
C12 C11 H11B 109.8
H11A C11 H11B 108.3
C11 C12 H12A 109.5
C11 C12 H12B 109.5
H12A C12 H12B 109.5
C11 C12 H12C 109.5
H12A C12 H12C 109.5
H12B C12 H12C 109.5

loop_
_geom_bond_atom_site_label_1
_geom_bond_atom_site_label_2
_geom_bond_distance
O1 C4 1.367(4)
O1 C17 1.420(4)
O2 C3 1.369(4)
O2 C18 1.426(4)
O3 C10 1.350(4)
O3 C11 1.431(5)
O4 C10 1.216(4)
N1 C10 1.355(4)
N1 C8 1.464(4)
N1 C7 1.470(4)
C2 C3 1.367(5)
C2 C1 1.399(4)
C2 H2 0.9300
C19 C13 1.359(5)
C19 N3 1.368(4)
C19 C7 1.506(5)
C6 C1 1.385(4)
C6 C5 1.403(4)
C6 C7 1.521(4)
C3 C4 1.410(4)
C13 C14 1.413(5)
C13 H13 0.9300
C7 H7 0.9800
C9 C1 1.510(4)
C9 C8 1.515(5)
C9 H9A 0.9700
C9 H9B 0.9700
C5 C4 1.374(5)
C5 H5 0.9300
N3 C15 1.369(5)
N3 H3 0.8600
C18 H18A 0.9600
C18 H18B 0.9600
C18 H18C 0.9600
C15 C14 1.349(5)
C15 H15 0.9300
C8 H8A 0.9700
C8 H8B 0.9700
C17 H17A 0.9600
C17 H17B 0.9600
C17 H17C 0.9600
C14 H14 0.9300
C11 C12 1.451(6)
C11 H11A 0.9700
C11 H11B 0.9700
C12 H12A 0.9600
C12 H12B 0.9600
C12 H12C 0.9600

loop_
_geom_hbond_atom_site_label_D
_geom_hbond_atom_site_label_H
_geom_hbond_atom_site_label_A
_geom_hbond_site_symmetry_A
_geom_hbond_distance_DH
_geom_hbond_distance_HA
_geom_hbond_distance_DA
_geom_hbond_angle_DHA
_geom_hbond_publ_flag
N3 H3 O1 2_545 0.86 2.49 3.225(4) 144.7 y
N3 H3 O2 2_545 0.86 2.38 3.018(4) 131.7 y
C7 H7 O4 . 0.98 2.34 2.784(4) 106.8 y
C8 H8B O3 . 0.97 2.29 2.653(4) 101.1 y

loop_
_geom_torsion_atom_site_label_1
_geom_torsion_atom_site_label_2
_geom_torsion_atom_site_label_3
_geom_torsion_atom_site_label_4
_geom_torsion
C18 O2 C3 C2 -14.4(5)
C18 O2 C3 C4 166.3(3)
C1 C2 C3 O2 -179.6(3)
C1 C2 C3 C4 -0.4(5)
N3 C19 C13 C14 -0.4(4)
C7 C19 C13 C14 -175.2(4)
C10 N1 C7 C19 -132.3(3)
C8 N1 C7 C19 74.0(3)
C10 N1 C7 C6 103.6(3)
C8 N1 C7 C6 -50.1(4)
C13 C19 C7 N1 -135.5(4)
N3 C19 C7 N1 50.3(4)
C13 C19 C7 C6 -12.3(5)
N3 C19 C7 C6 173.6(3)
C1 C6 C7 N1 16.3(5)
C5 C6 C7 N1 -162.9(3)
C1 C6 C7 C19 -107.1(4)
C5 C6 C7 C19 73.7(4)
C1 C6 C5 C4 0.2(5)
C7 C6 C5 C4 179.4(3)
C13 C19 N3 C15 0.6(4)
C7 C19 N3 C15 176.0(3)
C11 O3 C10 O4 0.0(5)
C11 O3 C10 N1 -179.1(3)
C8 N1 C10 O4 166.2(4)
C7 N1 C10 O4 15.0(5)
C8 N1 C10 O3 -14.8(5)
C7 N1 C10 O3 -166.0(3)
C17 O1 C4 C5 7.6(5)
C17 O1 C4 C3 -172.4(3)
C6 C5 C4 O1 178.8(3)
C6 C5 C4 C3 -1.2(5)
O2 C3 C4 O1 0.6(5)
C2 C3 C4 O1 -178.7(3)
O2 C3 C4 C5 -179.4(3)
C2 C3 C4 C5 1.3(5)
C5 C6 C1 C2 0.7(5)
C7 C6 C1 C2 -178.5(3)
C5 C6 C1 C9 -179.6(3)
C7 C6 C1 C9 1.2(5)
C3 C2 C1 C6 -0.6(5)
C3 C2 C1 C9 179.7(3)
C8 C9 C1 C6 12.8(5)
C8 C9 C1 C2 -167.5(3)
C19 N3 C15 C14 -0.5(4)
C10 N1 C8 C9 -86.6(4)
C7 N1 C8 C9 65.8(4)
C1 C9 C8 N1 -44.0(4)
N3 C15 C14 C13 0.2(5)
C19 C13 C14 C15 0.1(4)
C10 O3 C11 C12 177.0(4)
